data_1515538
loop_
_publ_author_name
'Blanco, Victor'
'Garc\'ia, Marcos D.'
'Peinador, Carlos'
'Quintela, Jos\'e M.'

_publ_section_title
;
 Self-assembly of new fluorescent Pd(ii) and Pt(ii)
 2,7-diazapyrenium-based metallocycles and study of their inclusion
 complexes and [3]catenanes
;
_journal_issue 12
_journal_name_full 'Chemical Science'
_journal_page_first 2407
_journal_paper_doi 10.1039/c1sc00508a
_journal_volume 2
_journal_year 2011
_chemical_formula_sum 'C74 H76 F15 N8 O22 P Pd S3'
_chemical_formula_weight 1947.98
_chemical_name_systematic
;
?
;
_space_group_IT_number 2
_symmetry_cell_setting triclinic
_symmetry_space_group_name_Hall '-P 1'
_symmetry_space_group_name_H-M 'P -1'
_atom_sites_solution_hydrogens geom
_atom_sites_solution_primary direct
_atom_sites_solution_secondary difmap
_audit_creation_method SHELXL-97
_cell_angle_alpha 97.003(5)
_cell_angle_beta 102.035(5)
_cell_angle_gamma 107.893(5)
_cell_formula_units_Z 2
_cell_length_a 12.518(5)
_cell_length_b 18.378(5)
_cell_length_c 20.119(5)
_cell_measurement_reflns_used 14442
_cell_measurement_temperature 100(2)
_cell_measurement_theta_max 42.452
_cell_measurement_theta_min 4.333
_cell_volume 4221(2)
_computing_structure_refinement 'SHELXL-97 (Sheldrick, 1997)'
_diffrn_ambient_temperature 100(2)
_diffrn_measured_fraction_theta_full 0.997
_diffrn_measured_fraction_theta_max 0.997
_diffrn_radiation_monochromator graphite
_diffrn_radiation_source 'fine-focus sealed tube'
_diffrn_radiation_type MoK\a
_diffrn_radiation_wavelength 0.71073
_diffrn_reflns_av_R_equivalents 0.0717
_diffrn_reflns_av_sigmaI/netI 0.0899
_diffrn_reflns_limit_h_max 16
_diffrn_reflns_limit_h_min -16
_diffrn_reflns_limit_k_max 24
_diffrn_reflns_limit_k_min -24
_diffrn_reflns_limit_l_max 26
_diffrn_reflns_limit_l_min -26
_diffrn_reflns_number 96651
_diffrn_reflns_theta_full 28.41
_diffrn_reflns_theta_max 28.41
_diffrn_reflns_theta_min 1.74
_exptl_absorpt_coefficient_mu 0.422
_exptl_absorpt_correction_T_max 0.9874
_exptl_absorpt_correction_T_min 0.8493
_exptl_absorpt_correction_type multi-scan
_exptl_crystal_colour red
_exptl_crystal_density_diffrn 1.533
_exptl_crystal_density_method 'not measured'
_exptl_crystal_description prism
_exptl_crystal_F_000 1992
_exptl_crystal_size_max 0.40
_exptl_crystal_size_mid 0.17
_exptl_crystal_size_min 0.03
_refine_diff_density_max 2.501
_refine_diff_density_min -1.661
_refine_diff_density_rms 0.170
_refine_ls_extinction_method none
_refine_ls_goodness_of_fit_ref 1.299
_refine_ls_hydrogen_treatment constr
_refine_ls_matrix_type full
_refine_ls_number_parameters 1119
_refine_ls_number_reflns 21129
_refine_ls_number_restraints 119
_refine_ls_restrained_S_all 1.308
_refine_ls_R_factor_all 0.1940
_refine_ls_R_factor_gt 0.1162
_refine_ls_shift/su_max 2.446
_refine_ls_shift/su_mean 0.045
_refine_ls_structure_factor_coef Fsqd
_refine_ls_weighting_details 'calc w=1/[\s^2^(Fo^2^)+(0.2000P)^2^+0.0000P] where P=(Fo^2^+2Fc^2^)/3'
_refine_ls_weighting_scheme calc
_refine_ls_wR_factor_gt 0.3326
_refine_ls_wR_factor_ref 0.3874
_reflns_number_gt 11518
_reflns_number_total 21129
_reflns_threshold_expression >2sigma(I)
_cod_data_source_file c1sc00508a.txt
_cod_data_source_block 0830348_b1_0s
_cod_depositor_comments
;
The following automatic conversions were performed:

'_symmetry_cell_setting' value 'Triclinic' changed to 'triclinic'
according to
/usr/data/users/saulius/automatic-downloads/retrospective/RSC/lib/dictionaries/cif_core.dic
dictionary named 'cif_core.dic' version 2.4.2 from 2011-04-26.

Automatic conversion script
Id: cif_fix_values 2281 2013-09-26 08:29:07Z andrius 
;
_cod_original_sg_symbol_H-M P-1
_cod_database_code 1515538

loop_
_symmetry_equiv_pos_as_xyz
'x, y, z'
'-x, -y, -z'

loop_
_atom_site_label
_atom_site_type_symbol
_atom_site_fract_x
_atom_site_fract_y
_atom_site_fract_z
_atom_site_U_iso_or_equiv
_atom_site_adp_type
_atom_site_occupancy
_atom_site_symmetry_multiplicity
_atom_site_calc_flag
_atom_site_refinement_flags
C1 C 0.6878(6) 0.7537(4) 0.7825(3) 0.0359(15) Uani 1 1 d .
H1 H 0.6328 0.7762 0.7930 0.043 Uiso 1 1 calc R
C2 C 0.6613(5) 0.6723(3) 0.7767(3) 0.0292(13) Uani 1 1 d .
C3 C 0.7447(6) 0.6407(4) 0.7619(3) 0.0299(13) Uani 1 1 d .
C4 C 0.8515(5) 0.6907(4) 0.7530(3) 0.0309(14) Uani 1 1 d .
C5 C 0.8684(6) 0.7703(4) 0.7600(3) 0.0350(15) Uani 1 1 d .
H5 H 0.9390 0.8048 0.7549 0.042 Uiso 1 1 calc R
C6 C 0.9332(6) 0.6574(4) 0.7368(4) 0.0380(15) Uani 1 1 d .
H6 H 1.0034 0.6904 0.7301 0.046 Uiso 1 1 calc R
C7 C 0.9148(6) 0.5802(4) 0.7307(4) 0.0370(15) Uani 1 1 d .
H7 H 0.9719 0.5598 0.7204 0.044 Uiso 1 1 calc R
C8 C 0.8064(6) 0.5285(4) 0.7398(3) 0.0333(14) Uani 1 1 d .
C9 C 0.7232(6) 0.5603(4) 0.7542(3) 0.0286(13) Uani 1 1 d .
C10 C 0.5542(6) 0.6216(4) 0.7848(3) 0.0311(13) Uani 1 1 d .
H10 H 0.4973 0.6427 0.7944 0.037 Uiso 1 1 calc R
C11 C 0.5333(6) 0.5445(4) 0.7789(3) 0.0311(14) Uani 1 1 d .
H11 H 0.4622 0.5117 0.7850 0.037 Uiso 1 1 calc R
C12 C 0.6170(6) 0.5115(4) 0.7637(3) 0.0300(13) Uani 1 1 d .
C13 C 0.5995(6) 0.4322(4) 0.7578(3) 0.0311(14) Uani 1 1 d .
H13 H 0.5295 0.3981 0.7639 0.037 Uiso 1 1 calc R
C14 C 0.7833(6) 0.4504(4) 0.7347(3) 0.0332(14) Uani 1 1 d .
H14 H 0.8390 0.4283 0.7249 0.040 Uiso 1 1 calc R
C15 C 0.6582(6) 0.3196(4) 0.7367(3) 0.0360(15) Uani 1 1 d .
H15A H 0.6145 0.2996 0.7703 0.043 Uiso 1 1 calc R
H15B H 0.7326 0.3095 0.7472 0.043 Uiso 1 1 calc R
C16 C 0.4745(6) 0.2465(4) 0.6534(4) 0.0367(15) Uani 1 1 d .
H16 H 0.4385 0.2482 0.6904 0.044 Uiso 1 1 calc R
C17 C 0.4077(6) 0.2107(4) 0.5868(4) 0.0361(15) Uani 1 1 d .
C18 C 0.4655(6) 0.2061(3) 0.5333(4) 0.0343(15) Uani 1 1 d .
C19 C 0.5877(6) 0.2369(4) 0.5500(4) 0.0358(15) Uani 1 1 d .
C20 C 0.6475(6) 0.2728(4) 0.6173(3) 0.0356(15) Uani 1 1 d .
H20 H 0.7301 0.2933 0.6296 0.043 Uiso 1 1 calc R
C21 C 0.6453(7) 0.2306(4) 0.4957(4) 0.0422(17) Uani 1 1 d .
H21 H 0.7278 0.2495 0.5066 0.051 Uiso 1 1 calc R
C22 C 0.5830(7) 0.1982(4) 0.4295(4) 0.0441(17) Uani 1 1 d .
H22 H 0.6221 0.1938 0.3943 0.053 Uiso 1 1 calc R
C23 C 0.4577(6) 0.1702(3) 0.4118(4) 0.0357(15) Uani 1 1 d .
C24 C 0.3990(6) 0.1718(4) 0.4640(3) 0.0335(14) Uani 1 1 d .
C25 C 0.2820(6) 0.1783(4) 0.5686(4) 0.0393(16) Uani 1 1 d .
H25 H 0.2425 0.1787 0.6041 0.047 Uiso 1 1 calc R
C26 C 0.2202(6) 0.1477(4) 0.5025(4) 0.0381(15) Uani 1 1 d .
H26 H 0.1376 0.1287 0.4916 0.046 Uiso 1 1 calc R
C27 C 0.2784(6) 0.1434(4) 0.4477(4) 0.0369(15) Uani 1 1 d .
C28 C 0.7823(7) 0.8835(4) 0.6221(4) 0.0399(16) Uani 1 1 d .
H28 H 0.8649 0.9020 0.6346 0.048 Uiso 1 1 calc R
C29 C 0.6089(7) 0.8587(4) 0.6562(4) 0.0422(17) Uani 1 1 d .
H29 H 0.5718 0.8611 0.6927 0.051 Uiso 1 1 calc R
C30 C 0.9688(10) 1.0356(5) 0.8862(5) 0.074(3) Uani 1 1 d .
H30A H 1.0391 1.0428 0.8689 0.089 Uiso 1 1 calc R
H30B H 0.9936 1.0589 0.9363 0.089 Uiso 1 1 calc R
C31 C 0.8927(11) 1.0742(5) 0.8477(5) 0.083(4) Uani 1 1 d .
H31A H 0.8273 1.0726 0.8685 0.100 Uiso 1 1 calc R
H31B H 0.9380 1.1294 0.8495 0.100 Uiso 1 1 calc R
C32 C 0.5498(6) 0.6350(3) 0.6040(3) 0.0320(14) Uani 1 1 d .
H32 H 0.5143 0.6722 0.6145 0.038 Uiso 1 1 calc R
C33 C 0.6561(6) 0.6584(4) 0.5890(3) 0.0344(15) Uani 1 1 d .
H33 H 0.6921 0.7118 0.5881 0.041 Uiso 1 1 calc R
C34 C 0.7130(6) 0.6053(4) 0.5750(3) 0.0341(14) Uani 1 1 d .
H34 H 0.7874 0.6228 0.5661 0.041 Uiso 1 1 calc R
C35 C 0.6594(6) 0.5281(4) 0.5744(3) 0.0300(13) Uani 1 1 d .
C36 C 0.5490(6) 0.5001(3) 0.5878(3) 0.0288(13) Uani 1 1 d .
C36A C 0.4915(6) 0.4201(4) 0.5870(3) 0.0304(14) Uani 1 1 d .
H36A H 0.5263 0.3826 0.5759 0.036 Uiso 1 1 calc R
C37 C 0.3852(6) 0.3969(4) 0.6024(3) 0.0346(15) Uani 1 1 d .
H37 H 0.3463 0.3433 0.6009 0.042 Uiso 1 1 calc R
C38 C 0.3341(6) 0.4523(4) 0.6202(3) 0.0342(14) Uani 1 1 d .
H38 H 0.2625 0.4361 0.6327 0.041 Uiso 1 1 calc R
C39 C 0.3868(6) 0.5292(4) 0.6196(3) 0.0299(13) Uani 1 1 d .
C40 C 0.4942(5) 0.5561(3) 0.6038(3) 0.0279(13) Uani 1 1 d .
C41 C 0.8158(6) 0.4981(4) 0.5443(4) 0.0385(16) Uani 1 1 d .
H41A H 0.8749 0.5383 0.5828 0.046 Uiso 1 1 calc R
H41B H 0.8057 0.5217 0.5027 0.046 Uiso 1 1 calc R
C42 C 0.8544(7) 0.4300(5) 0.5297(4) 0.050(2) Uani 1 1 d .
H42A H 0.7885 0.3850 0.4998 0.060 Uiso 1 1 calc R
H42B H 0.9167 0.4434 0.5053 0.060 Uiso 1 1 calc R
C43 C 0.9679(8) 0.3663(6) 0.5908(5) 0.062(2) Uani 1 1 d .
H43A H 1.0374 0.3971 0.5775 0.075 Uiso 1 1 calc R
H43B H 0.9253 0.3194 0.5537 0.075 Uiso 1 1 calc R
C44 C 1.0051(7) 0.3421(5) 0.6552(5) 0.055(2) Uani 1 1 d .
H44A H 1.0540 0.3099 0.6485 0.065 Uiso 1 1 calc R
H44B H 1.0528 0.3888 0.6916 0.065 Uiso 1 1 calc R
C45 C 0.9354(9) 0.2487(6) 0.7213(6) 0.072(3) Uani 1 1 d .
H45A H 0.9947 0.2293 0.7075 0.086 Uiso 1 1 calc R
H45B H 0.8642 0.2030 0.7146 0.086 Uiso 1 1 calc R
C46 C 0.9779(9) 0.2854(7) 0.7949(6) 0.077(3) Uani 1 1 d .
H46A H 1.0420 0.3355 0.8016 0.093 Uiso 1 1 calc R
H46B H 1.0085 0.2509 0.8216 0.093 Uiso 1 1 calc R
C47 C 0.9096(9) 0.3160(6) 0.8914(5) 0.071(3) Uani 1 1 d .
H47A H 0.9866 0.3576 0.9103 0.086 Uiso 1 1 calc R
H47B H 0.9126 0.2690 0.9100 0.086 Uiso 1 1 calc R
C48 C 0.8170(9) 0.3427(6) 0.9128(5) 0.067(3) Uani 1 1 d .
H48A H 0.7386 0.3066 0.8868 0.080 Uiso 1 1 calc R
H48B H 0.8244 0.3451 0.9631 0.080 Uiso 1 1 calc R
C49 C 0.7673(9) 0.4579(6) 0.9161(4) 0.060(2) Uani 1 1 d .
C50 C 0.6591(9) 0.4252(6) 0.9242(4) 0.060(2) Uani 1 1 d .
H50 H 0.6266 0.3703 0.9200 0.072 Uiso 1 1 calc R
C51 C 0.5934(9) 0.4752(6) 0.9392(4) 0.062(2) Uani 1 1 d .
H51 H 0.5177 0.4527 0.9451 0.074 Uiso 1 1 calc R
C52 C 0.6387(8) 0.5533(5) 0.9450(4) 0.053(2) Uani 1 1 d .
H52 H 0.5951 0.5854 0.9551 0.063 Uiso 1 1 calc R
C53 C 0.7529(7) 0.5875(5) 0.9357(4) 0.0468(19) Uani 1 1 d .
C55 C 0.8056(8) 0.6692(6) 0.9423(4) 0.056(2) Uani 1 1 d .
C56 C 0.9129(8) 0.7011(6) 0.9374(4) 0.058(2) Uani 1 1 d .
H56 H 0.9469 0.7562 0.9441 0.069 Uiso 1 1 calc R
C57 C 0.9772(8) 0.6524(6) 0.9220(4) 0.061(2) Uani 1 1 d .
H57 H 1.0538 0.6758 0.9177 0.074 Uiso 1 1 calc R
C58 C 0.9326(8) 0.5732(6) 0.9132(4) 0.057(2) Uani 1 1 d .
H58 H 0.9759 0.5415 0.9015 0.069 Uiso 1 1 calc R
C59 C 0.8181(7) 0.5395(5) 0.9221(4) 0.051(2) Uani 1 1 d .
C60 C 0.7857(9) 0.7939(6) 0.9757(6) 0.075(3) Uani 1 1 d .
H60A H 0.8397 0.8058 1.0223 0.090 Uiso 1 1 calc R
H60B H 0.8311 0.8161 0.9436 0.090 Uiso 1 1 calc R
C61 C 0.6992(10) 0.8278(6) 0.9782(5) 0.073(3) Uani 1 1 d .
H61A H 0.7307 0.8746 1.0160 0.087 Uiso 1 1 calc R
H61B H 0.6321 0.7901 0.9886 0.087 Uiso 1 1 calc R
C62 C 0.5734(9) 0.8851(5) 0.9120(5) 0.068(3) Uani 1 1 d .
H62A H 0.6018 0.9315 0.9500 0.082 Uiso 1 1 calc R
H62B H 0.5024 0.8477 0.9188 0.082 Uiso 1 1 calc R
C63 C 0.5467(9) 0.9082(5) 0.8445(5) 0.066(3) Uani 1 1 d .
H63A H 0.4986 0.9418 0.8470 0.079 Uiso 1 1 calc R
H63B H 0.6204 0.9397 0.8357 0.079 Uiso 1 1 calc R
C64 C 0.3644(9) 0.8186(6) 0.7696(6) 0.074(3) Uani 1 1 d .
H64A H 0.3347 0.8102 0.7186 0.089 Uiso 1 1 calc R
H64B H 0.3397 0.8601 0.7909 0.089 Uiso 1 1 calc R
C65 C 0.3113(8) 0.7433(5) 0.7939(6) 0.071(3) Uani 1 1 d .
H65A H 0.3500 0.7493 0.8434 0.086 Uiso 1 1 calc R
H65B H 0.2279 0.7345 0.7899 0.086 Uiso 1 1 calc R
C66 C 0.2319(7) 0.6410(4) 0.6943(5) 0.052(2) Uani 1 1 d .
H66A H 0.2369 0.6757 0.6602 0.062 Uiso 1 1 calc R
H66B H 0.1553 0.6305 0.7047 0.062 Uiso 1 1 calc R
C67 C 0.2436(6) 0.5674(4) 0.6652(4) 0.0426(17) Uani 1 1 d .
H67A H 0.2553 0.5372 0.7019 0.051 Uiso 1 1 calc R
H67B H 0.1724 0.5354 0.6286 0.051 Uiso 1 1 calc R
C70 C 0.303(2) 0.9264(9) 0.9457(10) 0.33(3) Uani 1 1 d D
C71 C 0.2863(14) 0.2709(18) 0.8663(10) 0.187(5) Uani 1 1 d DU
C72 C 0.493(3) 0.0371(16) 0.6138(11) 0.229(7) Uani 1 1 d DU
C78 C 0.2918(15) 0.5389(12) 0.8897(7) 0.149(7) Uani 1 1 d .
H78A H 0.3419 0.5139 0.8720 0.223 Uiso 1 1 calc R
H78B H 0.2764 0.5205 0.9316 0.223 Uiso 1 1 calc R
H78C H 0.3307 0.5956 0.9008 0.223 Uiso 1 1 calc R
C79 C 0.1865(10) 0.5197(6) 0.8391(5) 0.065(3) Uani 1 1 d .
C80 C 0.4148(13) 0.7981(11) 1.0400(10) 0.112(5) Uani 1 1 d .
C81 C 0.465(2) 0.8555(11) 1.1027(13) 0.218(14) Uani 1 1 d .
H81A H 0.4316 0.8352 1.1396 0.326 Uiso 1 1 calc R
H81B H 0.4471 0.9029 1.0956 0.326 Uiso 1 1 calc R
H81C H 0.5490 0.8678 1.1160 0.326 Uiso 1 1 calc R
N1 N 0.7857(5) 0.7996(3) 0.7738(3) 0.0321(12) Uani 1 1 d .
N2 N 0.6812(5) 0.4034(3) 0.7434(3) 0.0314(12) Uani 1 1 d .
N3 N 0.5899(5) 0.2790(3) 0.6655(3) 0.0353(13) Uani 1 1 d .
N4 N 0.7265(5) 0.8836(3) 0.6710(3) 0.0344(13) Uani 1 1 d .
N5 N 0.9010(6) 0.9522(4) 0.8747(3) 0.0530(17) Uani 1 1 d .
H5A H 0.8494 0.9444 0.9019 0.064 Uiso 1 1 calc R
H5B H 0.9498 0.9246 0.8865 0.064 Uiso 1 1 calc R
N6 N 0.8478(7) 1.0298(4) 0.7738(4) 0.061(2) Uani 1 1 d .
H6A H 0.9023 1.0470 0.7496 0.073 Uiso 1 1 calc R
H6B H 0.7811 1.0381 0.7527 0.073 Uiso 1 1 calc R
N7 N 0.1017(9) 0.5019(6) 0.7985(6) 0.092(3) Uani 1 1 d .
N8 N 0.3822(13) 0.7406(7) 0.9920(8) 0.122(5) Uani 1 1 d .
O1 O 0.7090(4) 0.4718(3) 0.5623(2) 0.0354(10) Uani 1 1 d .
O2 O 0.8976(6) 0.4103(4) 0.5958(3) 0.0635(17) Uani 1 1 d .
O3 O 0.9099(5) 0.2990(4) 0.6768(4) 0.0658(18) Uani 1 1 d .
O4 O 0.8835(5) 0.2991(4) 0.8199(3) 0.0605(16) Uani 1 1 d .
O5 O 0.8356(6) 0.4167(4) 0.8972(3) 0.0666(17) Uani 1 1 d .
O6 O 0.7325(5) 0.7111(3) 0.9524(3) 0.0543(14) Uani 1 1 d .
O7 O 0.6603(6) 0.8500(3) 0.9130(3) 0.0639(16) Uani 1 1 d .
O8 O 0.4866(5) 0.8436(3) 0.7871(3) 0.0598(16) Uani 1 1 d .
O9 O 0.3217(5) 0.6780(3) 0.7559(3) 0.0573(15) Uani 1 1 d .
O10 O 0.3434(4) 0.5870(3) 0.6363(2) 0.0379(11) Uani 1 1 d .
O11 O 0.0532(8) 0.8727(5) 0.9165(6) 0.134(4) Uani 1 1 d .
O12 O 0.1852(8) 0.8476(5) 1.0171(5) 0.113(3) Uani 1 1 d .
O13 O 0.1760(8) 0.9815(4) 1.0025(5) 0.100(3) Uani 1 1 d .
O14 O 0.3015(13) 0.3739(7) 0.8029(6) 0.157(5) Uani 1 1 d U
O15 O 0.4211(7) 0.2924(5) 0.7929(4) 0.100(3) Uani 1 1 d U
O16 O 0.2139(9) 0.2475(6) 0.7322(6) 0.154(5) Uani 1 1 d U
O17 O 0.4967(18) 0.1165(10) 0.7238(10) 0.248(7) Uani 1 1 d U
O18 O 0.6495(10) 0.1379(6) 0.6844(10) 0.209(6) Uani 1 1 d U
O19 O 0.6204(11) 0.0396(7) 0.7400(7) 0.158(5) Uani 1 1 d U
O20 O 0.859(3) 0.0712(7) 0.5776(19) 0.48(3) Uani 1 1 d .
O21 O 0.0829(18) 0.9603(8) 0.7410(6) 0.230(9) Uani 1 1 d .
O22 O 0.414(2) 0.0178(17) 0.741(2) 0.42(2) Uani 1 1 d .
F1 F 0.1051(5) 0.7940(3) 0.6692(3) 0.0712(14) Uani 1 1 d .
F2 F -0.0791(4) 0.7694(3) 0.6099(3) 0.0608(13) Uani 1 1 d .
F3 F 0.0132(4) 0.6838(3) 0.5868(3) 0.0614(13) Uani 1 1 d .
F4 F -0.0291(5) 0.7566(4) 0.5092(3) 0.0763(16) Uani 1 1 d .
F5 F 0.1563(5) 0.7808(3) 0.5678(3) 0.0785(17) Uani 1 1 d .
F6 F 0.0622(5) 0.8657(3) 0.5895(3) 0.0700(15) Uani 1 1 d .
F7 F 0.2483(15) 0.8483(10) 0.8957(10) 0.307(11) Uani 1 1 d .
F8 F 0.3591(14) 0.9313(15) 0.9905(16) 0.43(2) Uani 1 1 d .
F9 F 0.2598(11) 0.9669(7) 0.8924(6) 0.184(5) Uani 1 1 d .
F10 F 0.3750(10) 0.3063(8) 0.9193(5) 0.164(4) Uani 1 1 d U
F11 F 0.2801(12) 0.1830(10) 0.8532(8) 0.266(7) Uani 1 1 d U
F12 F 0.1999(12) 0.2861(15) 0.8834(9) 0.342(10) Uani 1 1 d U
F13 F 0.448(2) 0.0635(8) 0.5947(10) 0.347(9) Uani 1 1 d U
F14 F 0.4249(13) -0.0389(6) 0.6449(9) 0.218(5) Uani 1 1 d U
F15 F 0.544(3) -0.0159(10) 0.5780(11) 0.335(11) Uani 1 1 d U
P1 P 0.03868(19) 0.77571(13) 0.58808(12) 0.0497(5) Uani 1 1 d .
S1 S 0.1667(5) 0.9098(3) 0.9628(4) 0.185(3) Uani 1 1 d D
S2 S 0.3051(2) 0.29671(18) 0.78856(16) 0.0786(8) Uani 1 1 d DU
S3 S 0.5681(3) 0.0801(2) 0.6981(2) 0.1013(12) Uani 1 1 d DU
Pd01 Pd 0.81397(5) 0.91479(3) 0.77349(3) 0.0415(2) Uani 1 1 d .

loop_
_atom_site_aniso_label
_atom_site_aniso_U_11
_atom_site_aniso_U_22
_atom_site_aniso_U_33
_atom_site_aniso_U_23
_atom_site_aniso_U_13
_atom_site_aniso_U_12
C1 0.038(4) 0.033(3) 0.035(3) -0.002(3) 0.000(3) 0.020(3)
C2 0.030(3) 0.029(3) 0.026(3) 0.000(2) 0.001(2) 0.012(2)
C3 0.033(3) 0.032(3) 0.025(3) 0.003(2) 0.004(3) 0.016(3)
C4 0.026(3) 0.032(3) 0.031(3) 0.006(3) 0.000(3) 0.011(3)
C5 0.028(3) 0.038(3) 0.038(4) 0.010(3) 0.005(3) 0.011(3)
C6 0.032(4) 0.044(4) 0.037(4) 0.012(3) 0.005(3) 0.014(3)
C7 0.031(4) 0.045(4) 0.038(4) 0.012(3) 0.006(3) 0.018(3)
C8 0.034(4) 0.035(3) 0.029(3) 0.006(3) 0.003(3) 0.013(3)
C9 0.037(4) 0.032(3) 0.021(3) 0.006(2) 0.005(2) 0.018(3)
C10 0.031(3) 0.035(3) 0.030(3) 0.004(3) 0.007(3) 0.016(3)
C11 0.035(4) 0.034(3) 0.027(3) 0.005(2) 0.006(3) 0.016(3)
C12 0.032(3) 0.030(3) 0.027(3) 0.001(2) 0.002(3) 0.015(3)
C13 0.032(3) 0.028(3) 0.034(3) 0.008(2) 0.002(3) 0.016(3)
C14 0.038(4) 0.041(3) 0.028(3) 0.007(3) 0.007(3) 0.025(3)
C15 0.047(4) 0.031(3) 0.038(4) 0.009(3) 0.010(3) 0.024(3)
C16 0.045(4) 0.033(3) 0.045(4) 0.010(3) 0.013(3) 0.028(3)
C17 0.045(4) 0.027(3) 0.042(4) 0.006(3) 0.012(3) 0.021(3)
C18 0.046(4) 0.018(3) 0.041(4) 0.006(2) 0.010(3) 0.013(3)
C19 0.043(4) 0.025(3) 0.044(4) 0.004(3) 0.010(3) 0.020(3)
C20 0.036(4) 0.032(3) 0.038(4) 0.003(3) 0.006(3) 0.014(3)
C21 0.042(4) 0.040(4) 0.044(4) 0.000(3) 0.013(3) 0.016(3)
C22 0.047(4) 0.042(4) 0.045(4) 0.000(3) 0.015(3) 0.018(3)
C23 0.040(4) 0.023(3) 0.043(4) -0.001(3) 0.006(3) 0.015(3)
C24 0.041(4) 0.027(3) 0.037(3) 0.006(3) 0.005(3) 0.020(3)
C25 0.043(4) 0.032(3) 0.044(4) 0.006(3) 0.012(3) 0.014(3)
C26 0.033(4) 0.035(3) 0.050(4) 0.010(3) 0.011(3) 0.017(3)
C27 0.046(4) 0.024(3) 0.041(4) 0.005(3) 0.007(3) 0.016(3)
C28 0.043(4) 0.026(3) 0.046(4) 0.003(3) 0.004(3) 0.011(3)
C29 0.050(5) 0.023(3) 0.053(4) 0.000(3) 0.010(3) 0.016(3)
C30 0.088(7) 0.038(4) 0.061(6) -0.011(4) -0.010(5) 0.002(4)
C31 0.125(9) 0.023(4) 0.071(6) -0.009(4) -0.011(6) 0.012(5)
C32 0.044(4) 0.027(3) 0.029(3) 0.007(2) 0.006(3) 0.019(3)
C33 0.043(4) 0.024(3) 0.035(3) 0.008(3) 0.005(3) 0.012(3)
C34 0.035(4) 0.040(3) 0.033(3) 0.013(3) 0.011(3) 0.017(3)
C35 0.033(3) 0.032(3) 0.028(3) 0.004(2) 0.001(3) 0.020(3)
C36 0.040(4) 0.028(3) 0.021(3) 0.003(2) 0.002(3) 0.020(3)
C36A 0.033(3) 0.029(3) 0.031(3) 0.003(2) 0.001(3) 0.020(3)
C37 0.040(4) 0.027(3) 0.035(3) 0.006(3) 0.002(3) 0.013(3)
C38 0.031(4) 0.038(3) 0.032(3) 0.004(3) 0.003(3) 0.015(3)
C39 0.036(4) 0.030(3) 0.029(3) 0.005(2) 0.002(3) 0.022(3)
C40 0.033(3) 0.025(3) 0.025(3) 0.005(2) 0.001(2) 0.013(2)
C41 0.034(4) 0.046(4) 0.048(4) 0.017(3) 0.014(3) 0.027(3)
C42 0.053(5) 0.061(5) 0.061(5) 0.026(4) 0.027(4) 0.040(4)
C43 0.045(5) 0.083(6) 0.077(6) 0.034(5) 0.018(4) 0.040(5)
C44 0.050(5) 0.043(4) 0.088(6) 0.023(4) 0.028(5) 0.029(4)
C45 0.069(6) 0.071(6) 0.106(9) 0.043(6) 0.047(6) 0.041(5)
C46 0.055(6) 0.092(7) 0.108(9) 0.066(7) 0.022(6) 0.039(5)
C47 0.066(6) 0.090(7) 0.063(6) 0.038(5) 0.006(5) 0.033(6)
C48 0.074(7) 0.088(7) 0.052(5) 0.030(5) 0.013(5) 0.044(6)
C49 0.075(6) 0.074(6) 0.031(4) 0.015(4) 0.004(4) 0.031(5)
C50 0.070(6) 0.063(5) 0.049(5) 0.021(4) 0.015(4) 0.021(5)
C51 0.074(6) 0.069(6) 0.044(5) 0.027(4) 0.012(4) 0.022(5)
C52 0.060(5) 0.063(5) 0.033(4) 0.016(4) 0.004(4) 0.022(4)
C53 0.053(5) 0.052(4) 0.032(4) 0.012(3) 0.000(3) 0.019(4)
C55 0.048(5) 0.077(6) 0.036(4) 0.022(4) 0.004(3) 0.012(4)
C56 0.049(5) 0.070(6) 0.043(4) 0.012(4) 0.001(4) 0.010(4)
C57 0.046(5) 0.085(7) 0.040(4) 0.010(4) 0.001(4) 0.013(5)
C58 0.056(5) 0.081(6) 0.034(4) 0.009(4) 0.006(4) 0.026(5)
C59 0.055(5) 0.060(5) 0.028(4) 0.013(3) -0.003(3) 0.012(4)
C60 0.064(6) 0.065(6) 0.083(7) 0.013(5) -0.001(5) 0.018(5)
C61 0.081(7) 0.054(5) 0.076(7) 0.005(5) 0.025(6) 0.013(5)
C62 0.072(7) 0.047(5) 0.084(7) 0.000(5) 0.022(5) 0.022(5)
C63 0.060(6) 0.045(5) 0.083(7) 0.010(4) 0.007(5) 0.014(4)
C64 0.061(6) 0.063(6) 0.098(8) -0.005(5) 0.018(6) 0.031(5)
C65 0.047(5) 0.058(5) 0.111(8) -0.009(5) 0.033(5) 0.024(4)
C66 0.035(4) 0.042(4) 0.076(6) -0.006(4) 0.008(4) 0.021(3)
C67 0.035(4) 0.039(4) 0.058(5) 0.003(3) 0.015(3) 0.018(3)
C70 0.88(8) 0.134(16) 0.20(2) 0.121(16) 0.37(4) 0.31(3)
C71 0.060(8) 0.361(15) 0.179(9) 0.172(12) 0.039(6) 0.075(11)
C72 0.27(2) 0.243(15) 0.189(10) 0.081(8) -0.032(10) 0.154(9)
C78 0.152(15) 0.23(2) 0.058(8) -0.002(10) -0.023(8) 0.101(15)
C79 0.078(7) 0.086(7) 0.045(5) 0.027(5) 0.013(5) 0.042(6)
C80 0.100(11) 0.121(12) 0.137(14) 0.072(11) 0.053(10) 0.035(10)
C81 0.24(3) 0.123(15) 0.27(3) -0.068(17) 0.17(2) 0.007(16)
N1 0.033(3) 0.031(3) 0.027(3) -0.001(2) -0.001(2) 0.012(2)
N2 0.039(3) 0.033(3) 0.026(3) 0.005(2) 0.006(2) 0.021(2)
N3 0.046(4) 0.024(2) 0.038(3) 0.011(2) 0.007(3) 0.016(2)
N4 0.038(3) 0.022(2) 0.042(3) 0.005(2) 0.008(3) 0.011(2)
N5 0.051(4) 0.042(3) 0.048(4) -0.002(3) 0.001(3) 0.002(3)
N6 0.082(5) 0.032(3) 0.054(4) 0.004(3) 0.005(4) 0.009(3)
N7 0.099(8) 0.076(6) 0.100(7) 0.012(5) -0.004(6) 0.049(6)
N8 0.152(12) 0.075(7) 0.155(13) 0.041(8) 0.060(10) 0.041(8)
O1 0.038(3) 0.034(2) 0.041(3) 0.010(2) 0.010(2) 0.021(2)
O2 0.074(4) 0.084(4) 0.074(4) 0.044(3) 0.039(3) 0.061(4)
O3 0.054(4) 0.082(4) 0.091(5) 0.051(4) 0.033(3) 0.042(3)
O4 0.058(4) 0.071(4) 0.063(4) 0.025(3) 0.010(3) 0.036(3)
O5 0.075(4) 0.080(4) 0.061(4) 0.027(3) 0.020(3) 0.042(4)
O6 0.056(4) 0.052(3) 0.045(3) 0.008(2) 0.000(3) 0.015(3)
O7 0.087(5) 0.050(3) 0.059(4) 0.011(3) 0.014(3) 0.032(3)
O8 0.051(4) 0.039(3) 0.086(4) -0.002(3) 0.015(3) 0.016(3)
O9 0.038(3) 0.052(3) 0.073(4) -0.021(3) 0.012(3) 0.018(2)
O10 0.042(3) 0.031(2) 0.044(3) 0.003(2) 0.009(2) 0.020(2)
O11 0.085(6) 0.059(5) 0.208(11) 0.027(6) -0.042(6) 0.008(4)
O12 0.113(7) 0.096(6) 0.112(7) 0.011(5) -0.004(5) 0.038(5)
O13 0.121(7) 0.051(4) 0.132(7) 0.012(4) 0.062(6) 0.018(4)
O14 0.248(14) 0.162(8) 0.115(8) 0.010(6) 0.047(8) 0.151(9)
O15 0.069(4) 0.099(6) 0.114(6) -0.030(5) 0.049(4) 0.006(4)
O16 0.115(7) 0.119(7) 0.164(8) 0.038(6) -0.044(7) -0.001(6)
O17 0.43(2) 0.239(13) 0.343(12) 0.237(10) 0.309(15) 0.276(14)
O18 0.130(8) 0.094(6) 0.48(2) 0.167(9) 0.126(8) 0.070(5)
O19 0.160(10) 0.134(9) 0.215(11) 0.108(8) 0.023(8) 0.087(8)
O20 0.69(6) 0.050(7) 0.72(6) -0.016(17) 0.51(5) 0.006(16)
O21 0.39(2) 0.166(12) 0.080(7) -0.054(7) -0.048(10) 0.123(14)
O22 0.20(2) 0.30(3) 0.65(6) 0.05(3) -0.13(3) 0.10(2)
F1 0.067(3) 0.072(3) 0.070(3) 0.014(3) 0.010(3) 0.024(3)
F2 0.050(3) 0.055(3) 0.086(4) 0.008(3) 0.027(3) 0.026(2)
F3 0.057(3) 0.053(3) 0.087(4) 0.012(3) 0.028(3) 0.030(2)
F4 0.093(4) 0.094(4) 0.067(3) 0.016(3) 0.024(3) 0.066(4)
F5 0.063(3) 0.085(4) 0.114(5) 0.038(4) 0.047(3) 0.039(3)
F6 0.083(4) 0.055(3) 0.096(4) 0.031(3) 0.044(3) 0.036(3)
F7 0.273(18) 0.241(15) 0.35(2) -0.167(15) 0.154(16) 0.040(13)
F8 0.120(11) 0.44(3) 0.54(4) -0.25(3) -0.127(18) 0.111(15)
F9 0.195(11) 0.164(10) 0.178(10) 0.010(8) 0.116(9) 0.008(8)
F10 0.153(7) 0.283(11) 0.117(6) 0.082(7) 0.052(5) 0.131(8)
F11 0.205(12) 0.254(10) 0.223(12) 0.173(9) -0.063(9) -0.054(9)
F12 0.161(9) 0.76(3) 0.271(15) 0.33(2) 0.155(11) 0.234(16)
F13 0.51(2) 0.165(10) 0.306(11) 0.057(9) -0.129(12) 0.182(11)
F14 0.264(13) 0.094(6) 0.288(16) 0.000(7) 0.028(10) 0.096(7)
F15 0.61(3) 0.167(13) 0.293(16) 0.063(11) 0.20(2) 0.164(17)
P1 0.0450(12) 0.0507(12) 0.0650(14) 0.0189(10) 0.0242(10) 0.0230(9)
S1 0.138(4) 0.088(3) 0.244(7) -0.058(4) -0.085(4) 0.042(3)
S2 0.0566(15) 0.0866(18) 0.0844(18) 0.0043(15) 0.0268(13) 0.0126(13)
S3 0.080(2) 0.096(2) 0.166(3) 0.086(2) 0.042(2) 0.0547(17)
Pd01 0.0501(4) 0.0244(3) 0.0408(3) -0.0009(2) 0.0009(2) 0.0098(2)

loop_
_atom_type_symbol
_atom_type_description
_atom_type_scat_dispersion_real
_atom_type_scat_dispersion_imag
_atom_type_scat_source
C C 0.0033 0.0016 'International Tables Vol C Tables 4.2.6.8 and 6.1.1.4'
H H 0.0000 0.0000 'International Tables Vol C Tables 4.2.6.8 and 6.1.1.4'
N N 0.0061 0.0033 'International Tables Vol C Tables 4.2.6.8 and 6.1.1.4'
O O 0.0106 0.0060 'International Tables Vol C Tables 4.2.6.8 and 6.1.1.4'
F F 0.0171 0.0103 'International Tables Vol C Tables 4.2.6.8 and 6.1.1.4'
P P 0.1023 0.0942 'International Tables Vol C Tables 4.2.6.8 and 6.1.1.4'
S S 0.1246 0.1234 'International Tables Vol C Tables 4.2.6.8 and 6.1.1.4'
Pd Pd -0.9988 1.0072 'International Tables Vol C Tables 4.2.6.8 and 6.1.1.4'

loop_
_geom_angle_atom_site_label_1
_geom_angle_atom_site_label_2
_geom_angle_atom_site_label_3
_geom_angle
_geom_angle_site_symmetry_1
_geom_angle_site_symmetry_3
N1 C1 C2 122.5(6) . .
C1 C2 C3 117.6(6) . .
C1 C2 C10 123.1(6) . .
C3 C2 C10 119.3(6) . .
C9 C3 C2 120.6(6) . .
C9 C3 C4 119.5(6) . .
C2 C3 C4 119.9(6) . .
C5 C4 C6 123.5(6) . .
C5 C4 C3 117.6(6) . .
C6 C4 C3 118.9(6) . .
N1 C5 C4 121.5(6) . .
C7 C6 C4 122.3(6) . .
C6 C7 C8 119.5(7) . .
C14 C8 C9 118.9(6) . .
C14 C8 C7 122.2(6) . .
C9 C8 C7 118.9(6) . .
C3 C9 C8 120.8(6) . .
C3 C9 C12 118.8(6) . .
C8 C9 C12 120.3(6) . .
C11 C10 C2 120.8(6) . .
C10 C11 C12 120.5(6) . .
C13 C12 C9 117.6(6) . .
C13 C12 C11 122.5(6) . .
C9 C12 C11 120.0(6) . .
N2 C13 C12 120.6(6) . .
N2 C14 C8 120.9(6) . .
N2 C15 N3 109.7(5) . .
N3 C16 C17 119.8(7) . .
C16 C17 C18 118.3(7) . .
C16 C17 C25 123.2(7) . .
C18 C17 C25 118.5(6) . .
C19 C18 C24 121.1(6) . .
C19 C18 C17 119.3(6) . .
C24 C18 C17 119.5(6) . .
C20 C19 C18 118.7(7) . .
C20 C19 C21 122.4(7) . .
C18 C19 C21 118.9(6) . .
N3 C20 C19 120.3(7) . .
C22 C21 C19 120.6(7) . .
C21 C22 C23 120.5(7) . .
C29 C23 C24 117.8(7) 2_666 .
C29 C23 C22 122.1(7) 2_666 .
C24 C23 C22 120.2(6) . .
C27 C24 C23 120.6(6) . .
C27 C24 C18 120.8(6) . .
C23 C24 C18 118.5(6) . .
C26 C25 C17 121.2(7) . .
C25 C26 C27 120.5(7) . .
C24 C27 C28 118.1(7) . 2_666
C24 C27 C26 119.3(6) . .
C28 C27 C26 122.4(7) 2_666 .
N4 C28 C27 120.9(7) . 2_666
N4 C29 C23 120.5(7) . 2_666
N5 C30 C31 107.8(8) . .
N6 C31 C30 107.0(8) . .
C33 C32 C40 119.8(6) . .
C32 C33 C34 121.7(6) . .
C35 C34 C33 119.0(6) . .
C34 C35 O1 123.3(6) . .
C34 C35 C36 122.0(6) . .
O1 C35 C36 114.7(5) . .
C35 C36 C36A 122.9(6) . .
C35 C36 C40 117.8(5) . .
C36A C36 C40 119.3(6) . .
C37 C36A C36 120.0(6) . .
C36A C37 C38 120.4(6) . .
C39 C38 C37 120.4(6) . .
C38 C39 O10 124.3(6) . .
C38 C39 C40 121.7(6) . .
O10 C39 C40 113.9(5) . .
C32 C40 C39 122.2(6) . .
C32 C40 C36 119.7(6) . .
C39 C40 C36 118.2(5) . .
O1 C41 C42 108.5(6) . .
O2 C42 C41 108.1(7) . .
O2 C43 C44 112.7(8) . .
O3 C44 C43 111.4(7) . .
O3 C45 C46 114.2(8) . .
C45 C46 O4 109.5(8) . .
O4 C47 C48 108.8(7) . .
O5 C48 C47 105.5(8) . .
C50 C49 O5 124.9(9) . .
C50 C49 C59 121.8(9) . .
O5 C49 C59 113.2(9) . .
C49 C50 C51 119.1(9) . .
C52 C51 C50 120.9(9) . .
C51 C52 C53 119.7(9) . .
C59 C53 C55 118.0(8) . .
C59 C53 C52 119.8(8) . .
C55 C53 C52 122.2(8) . .
C56 C55 O6 124.0(9) . .
C56 C55 C53 122.3(10) . .
O6 C55 C53 113.7(7) . .
C55 C56 C57 119.5(9) . .
C58 C57 C56 122.3(9) . .
C57 C58 C59 117.7(9) . .
C53 C59 C49 118.7(8) . .
C53 C59 C58 120.2(8) . .
C49 C59 C58 121.1(9) . .
C61 C60 O6 109.8(8) . .
C60 C61 O7 111.4(9) . .
O7 C62 C63 108.6(8) . .
O8 C63 C62 114.0(7) . .
O8 C64 C65 112.1(8) . .
O9 C65 C64 113.0(8) . .
O9 C66 C67 109.5(6) . .
O10 C67 C66 107.4(6) . .
F8 C70 F7 119(2) . .
F8 C70 F9 147(3) . .
F7 C70 F9 91.7(17) . .
F8 C70 S1 107(2) . .
F7 C70 S1 86.8(13) . .
F9 C70 S1 84.7(13) . .
F12 C71 F10 105(2) . .
F12 C71 F11 118(2) . .
F10 C71 F11 105.4(14) . .
F12 C71 S2 112.4(12) . .
F10 C71 S2 114.6(13) . .
F11 C71 S2 101.5(16) . .
F13 C72 F14 115(4) . .
F13 C72 F15 129(3) . .
F14 C72 F15 87.1(17) . .
F13 C72 S3 112(2) . .
F14 C72 S3 86.5(13) . .
F15 C72 S3 114.9(17) . .
N7 C79 C78 177.8(13) . .
N8 C80 C81 168(2) . .
C1 N1 C5 120.9(6) . .
C1 N1 Pd01 121.2(5) . .
C5 N1 Pd01 117.7(4) . .
C13 N2 C14 121.8(5) . .
C13 N2 C15 118.6(6) . .
C14 N2 C15 119.7(5) . .
C16 N3 C20 123.4(6) . .
C16 N3 C15 118.4(6) . .
C20 N3 C15 118.1(6) . .
C28 N4 C29 122.1(6) . .
C28 N4 Pd01 121.2(5) . .
C29 N4 Pd01 116.6(5) . .
C30 N5 Pd01 108.5(5) . .
C31 N6 Pd01 108.9(5) . .
C35 O1 C41 115.2(5) . .
C43 O2 C42 112.3(6) . .
C44 O3 C45 114.0(6) . .
C47 O4 C46 112.2(7) . .
C49 O5 C48 118.0(7) . .
C55 O6 C60 117.0(7) . .
C62 O7 C61 114.4(7) . .
C64 O8 C63 116.4(7) . .
C65 O9 C66 115.1(7) . .
C39 O10 C67 117.9(5) . .
C72 F13 S3 45.6(17) . .
F4 P1 F6 89.7(3) . .
F4 P1 F5 90.8(3) . .
F6 P1 F5 91.8(3) . .
F4 P1 F2 90.2(3) . .
F6 P1 F2 89.1(3) . .
F5 P1 F2 178.6(3) . .
F4 P1 F3 90.2(3) . .
F6 P1 F3 179.3(3) . .
F5 P1 F3 88.8(3) . .
F2 P1 F3 90.2(3) . .
F4 P1 F1 178.6(3) . .
F6 P1 F1 90.9(3) . .
F5 P1 F1 90.5(3) . .
F2 P1 F1 88.5(3) . .
F3 P1 F1 89.1(3) . .
O13 S1 O11 111.3(7) . .
O13 S1 O12 109.0(7) . .
O11 S1 O12 106.3(6) . .
O13 S1 C70 104.6(7) . .
O11 S1 C70 129.2(11) . .
O12 S1 C70 94.1(7) . .
O16 S2 O14 113.0(8) . .
O16 S2 O15 117.3(7) . .
O14 S2 O15 115.0(7) . .
O16 S2 C71 111.3(10) . .
O14 S2 C71 97.9(12) . .
O15 S2 C71 99.3(7) . .
O18 S3 O19 109.4(8) . .
O18 S3 O17 104.4(9) . .
O19 S3 O17 118.1(9) . .
O18 S3 C72 97.0(15) . .
O19 S3 C72 120.0(11) . .
O17 S3 C72 104.9(14) . .
O18 S3 F13 91.7(10) . .
O19 S3 F13 141.4(7) . .
O17 S3 F13 85.3(11) . .
C72 S3 F13 22.3(9) . .
N5 Pd01 N6 84.1(3) . .
N5 Pd01 N1 95.1(2) . .
N6 Pd01 N1 178.1(3) . .
N5 Pd01 N4 176.7(2) . .
N6 Pd01 N4 92.6(2) . .
N1 Pd01 N4 88.2(2) . .

loop_
_geom_bond_atom_site_label_1
_geom_bond_atom_site_label_2
_geom_bond_distance
_geom_bond_site_symmetry_2
C1 N1 1.317(9) .
C1 C2 1.414(9) .
C2 C3 1.407(9) .
C2 C10 1.432(9) .
C3 C9 1.400(8) .
C3 C4 1.431(9) .
C4 C5 1.397(9) .
C4 C6 1.415(10) .
C5 N1 1.367(9) .
C6 C7 1.350(10) .
C7 C8 1.460(10) .
C8 C14 1.360(9) .
C8 C9 1.404(9) .
C9 C12 1.422(9) .
C10 C11 1.345(9) .
C11 C12 1.428(9) .
C12 C13 1.392(8) .
C13 N2 1.353(8) .
C14 N2 1.364(9) .
C15 N2 1.461(8) .
C15 N3 1.475(9) .
C16 N3 1.339(9) .
C16 C17 1.381(10) .
C17 C18 1.425(10) .
C17 C25 1.448(10) .
C18 C19 1.407(10) .
C18 C24 1.419(9) .
C19 C20 1.373(9) .
C19 C21 1.438(10) .
C20 N3 1.338(9) .
C21 C22 1.353(10) .
C22 C23 1.442(10) .
C23 C29 1.387(10) 2_666
C23 C24 1.404(10) .
C24 C27 1.388(10) .
C25 C26 1.343(10) .
C26 C27 1.451(10) .
C27 C28 1.396(10) 2_666
C28 N4 1.321(9) .
C28 C27 1.396(10) 2_666
C29 N4 1.355(9) .
C29 C23 1.387(10) 2_666
C30 N5 1.469(10) .
C30 C31 1.501(14) .
C31 N6 1.504(11) .
C32 C33 1.377(10) .
C32 C40 1.402(8) .
C33 C34 1.408(9) .
C34 C35 1.367(9) .
C35 O1 1.383(7) .
C35 C36 1.415(9) .
C36 C36A 1.421(8) .
C36 C40 1.440(8) .
C36A C37 1.379(10) .
C37 C38 1.407(9) .
C38 C39 1.368(9) .
C39 O10 1.371(7) .
C39 C40 1.401(9) .
C41 O1 1.415(8) .
C41 C42 1.493(10) .
C42 O2 1.459(9) .
C43 O2 1.376(10) .
C43 C44 1.451(12) .
C44 O3 1.398(10) .
C45 O3 1.423(11) .
C45 C46 1.463(16) .
C46 O4 1.454(12) .
C47 O4 1.380(11) .
C47 C48 1.508(14) .
C48 O5 1.393(11) .
C49 C50 1.355(13) .
C49 O5 1.383(11) .
C49 C59 1.417(12) .
C50 C51 1.453(14) .
C51 C52 1.351(12) .
C52 C53 1.437(12) .
C53 C59 1.413(12) .
C53 C55 1.418(12) .
C55 C56 1.321(12) .
C55 O6 1.394(11) .
C56 C57 1.423(13) .
C57 C58 1.362(13) .
C58 C59 1.435(12) .
C60 C61 1.412(14) .
C60 O6 1.432(11) .
C61 O7 1.453(12) .
C62 O7 1.424(11) .
C62 C63 1.475(14) .
C63 O8 1.438(11) .
C64 O8 1.406(11) .
C64 C65 1.528(14) .
C65 O9 1.399(10) .
C66 O9 1.415(10) .
C66 C67 1.470(10) .
C67 O10 1.452(9) .
C70 F8 1.00(3) .
C70 F7 1.52(2) .
C70 F9 1.48(2) .
C70 S1 1.747(19) .
C71 F12 1.30(2) .
C71 F10 1.30(2) .
C71 F11 1.58(3) .
C71 S2 1.731(14) .
C72 F13 0.91(2) .
C72 F14 1.67(4) .
C72 F15 1.50(3) .
C72 S3 1.713(17) .
C78 C79 1.402(17) .
C79 N7 1.123(12) .
C80 N8 1.24(2) .
C80 C81 1.43(3) .
N1 Pd01 2.037(5) .
N4 Pd01 2.040(6) .
N5 Pd01 2.020(6) .
N6 Pd01 2.024(6) .
O11 S1 1.430(9) .
O12 S1 1.707(11) .
O13 S1 1.414(9) .
O14 S2 1.429(11) .
O15 S2 1.464(8) .
O16 S2 1.407(10) .
O17 S3 1.410(12) .
O18 S3 1.328(10) .
O19 S3 1.386(9) .
F1 P1 1.612(6) .
F2 P1 1.599(5) .
F3 P1 1.615(5) .
F4 P1 1.575(6) .
F5 P1 1.587(6) .
F6 P1 1.584(5) .
F13 S3 2.223(16) .

loop_
_geom_torsion_atom_site_label_1
_geom_torsion_atom_site_label_2
_geom_torsion_atom_site_label_3
_geom_torsion_atom_site_label_4
_geom_torsion
_geom_torsion_site_symmetry_1
_geom_torsion_site_symmetry_4
N1 C1 C2 C3 0.7(9) . .
N1 C1 C2 C10 -178.8(6) . .
C1 C2 C3 C9 -178.8(6) . .
C10 C2 C3 C9 0.8(9) . .
C1 C2 C3 C4 -0.2(9) . .
C10 C2 C3 C4 179.3(5) . .
C9 C3 C4 C5 178.9(6) . .
C2 C3 C4 C5 0.3(9) . .
C9 C3 C4 C6 -0.2(9) . .
C2 C3 C4 C6 -178.8(6) . .
C6 C4 C5 N1 178.2(6) . .
C3 C4 C5 N1 -0.8(9) . .
C5 C4 C6 C7 179.8(6) . .
C3 C4 C6 C7 -1.2(10) . .
C4 C6 C7 C8 1.0(10) . .
C6 C7 C8 C14 -179.5(6) . .
C6 C7 C8 C9 0.6(9) . .
C2 C3 C9 C8 -179.7(6) . .
C4 C3 C9 C8 1.7(9) . .
C2 C3 C9 C12 -1.9(9) . .
C4 C3 C9 C12 179.6(5) . .
C14 C8 C9 C3 178.1(6) . .
C7 C8 C9 C3 -1.9(9) . .
C14 C8 C9 C12 0.4(9) . .
C7 C8 C9 C12 -179.7(6) . .
C1 C2 C10 C11 -179.9(6) . .
C3 C2 C10 C11 0.6(9) . .
C2 C10 C11 C12 -0.8(9) . .
C3 C9 C12 C13 -178.1(5) . .
C8 C9 C12 C13 -0.3(9) . .
C3 C9 C12 C11 1.6(9) . .
C8 C9 C12 C11 179.5(6) . .
C10 C11 C12 C13 179.4(6) . .
C10 C11 C12 C9 -0.3(9) . .
C9 C12 C13 N2 -0.1(9) . .
C11 C12 C13 N2 -179.9(6) . .
C9 C8 C14 N2 0.0(9) . .
C7 C8 C14 N2 -179.9(6) . .
N3 C16 C17 C18 3.1(9) . .
N3 C16 C17 C25 -176.3(6) . .
C16 C17 C18 C19 0.9(9) . .
C25 C17 C18 C19 -179.7(6) . .
C16 C17 C18 C24 -178.0(5) . .
C25 C17 C18 C24 1.4(9) . .
C24 C18 C19 C20 176.9(6) . .
C17 C18 C19 C20 -2.0(9) . .
C24 C18 C19 C21 -2.2(9) . .
C17 C18 C19 C21 178.9(6) . .
C18 C19 C20 N3 -0.8(9) . .
C21 C19 C20 N3 178.2(6) . .
C20 C19 C21 C22 -176.8(7) . .
C18 C19 C21 C22 2.3(10) . .
C19 C21 C22 C23 0.8(11) . .
C21 C22 C23 C29 175.7(7) . 2_666
C21 C22 C23 C24 -4.1(10) . .
C29 C23 C24 C27 1.7(9) 2_666 .
C22 C23 C24 C27 -178.6(6) . .
C29 C23 C24 C18 -175.7(5) 2_666 .
C22 C23 C24 C18 4.0(9) . .
C19 C18 C24 C27 -178.3(6) . .
C17 C18 C24 C27 0.6(9) . .
C19 C18 C24 C23 -0.9(9) . .
C17 C18 C24 C23 177.9(6) . .
C16 C17 C25 C26 176.4(6) . .
C18 C17 C25 C26 -3.0(9) . .
C17 C25 C26 C27 2.6(10) . .
C23 C24 C27 C28 -2.8(9) . 2_666
C18 C24 C27 C28 174.5(6) . 2_666
C23 C24 C27 C26 -178.4(6) . .
C18 C24 C27 C26 -1.1(9) . .
C25 C26 C27 C24 -0.5(9) . .
C25 C26 C27 C28 -175.9(6) . 2_666
N5 C30 C31 N6 -53.4(12) . .
C40 C32 C33 C34 -1.7(9) . .
C32 C33 C34 C35 1.9(10) . .
C33 C34 C35 O1 -178.9(6) . .
C33 C34 C35 C36 -0.4(9) . .
C34 C35 C36 C36A 179.6(6) . .
O1 C35 C36 C36A -1.9(8) . .
C34 C35 C36 C40 -1.1(9) . .
O1 C35 C36 C40 177.4(5) . .
C35 C36 C36A C37 178.4(6) . .
C40 C36 C36A C37 -0.9(9) . .
C36 C36A C37 C38 -1.2(9) . .
C36A C37 C38 C39 2.8(9) . .
C37 C38 C39 O10 -179.9(6) . .
C37 C38 C39 C40 -2.2(9) . .
C33 C32 C40 C39 179.1(6) . .
C33 C32 C40 C36 0.1(9) . .
C38 C39 C40 C32 -179.0(6) . .
O10 C39 C40 C32 -1.1(8) . .
C38 C39 C40 C36 0.0(9) . .
O10 C39 C40 C36 177.9(5) . .
C35 C36 C40 C32 1.3(8) . .
C36A C36 C40 C32 -179.4(5) . .
C35 C36 C40 C39 -177.8(5) . .
C36A C36 C40 C39 1.5(8) . .
O1 C41 C42 O2 -74.6(8) . .
O2 C43 C44 O3 58.0(11) . .
O3 C45 C46 O4 70.6(10) . .
O4 C47 C48 O5 -71.6(10) . .
O5 C49 C50 C51 -175.5(7) . .
C59 C49 C50 C51 0.1(12) . .
C49 C50 C51 C52 0.3(12) . .
C50 C51 C52 C53 0.4(12) . .
C51 C52 C53 C59 -1.4(11) . .
C51 C52 C53 C55 -178.8(7) . .
C59 C53 C55 C56 -1.1(11) . .
C52 C53 C55 C56 176.4(7) . .
C59 C53 C55 O6 177.2(6) . .
C52 C53 C55 O6 -5.3(10) . .
O6 C55 C56 C57 -175.4(7) . .
C53 C55 C56 C57 2.7(12) . .
C55 C56 C57 C58 -1.1(12) . .
C56 C57 C58 C59 -1.9(12) . .
C55 C53 C59 C49 179.2(6) . .
C52 C53 C59 C49 1.7(10) . .
C55 C53 C59 C58 -2.1(10) . .
C52 C53 C59 C58 -179.6(7) . .
C50 C49 C59 C53 -1.1(11) . .
O5 C49 C59 C53 175.0(6) . .
C50 C49 C59 C58 -179.7(7) . .
O5 C49 C59 C58 -3.7(10) . .
C57 C58 C59 C53 3.5(11) . .
C57 C58 C59 C49 -177.9(7) . .
O6 C60 C61 O7 -90.6(10) . .
O7 C62 C63 O8 69.6(10) . .
O8 C64 C65 O9 -71.1(12) . .
O9 C66 C67 O10 -72.5(8) . .
C2 C1 N1 C5 -1.3(9) . .
C2 C1 N1 Pd01 174.1(4) . .
C4 C5 N1 C1 1.4(9) . .
C4 C5 N1 Pd01 -174.3(5) . .
C12 C13 N2 C14 0.5(9) . .
C12 C13 N2 C15 -179.2(5) . .
C8 C14 N2 C13 -0.4(9) . .
C8 C14 N2 C15 179.2(6) . .
N3 C15 N2 C13 84.6(7) . .
N3 C15 N2 C14 -95.0(7) . .
C17 C16 N3 C20 -6.3(9) . .
C17 C16 N3 C15 177.5(5) . .
C19 C20 N3 C16 5.1(9) . .
C19 C20 N3 C15 -178.7(5) . .
N2 C15 N3 C16 -97.3(7) . .
N2 C15 N3 C20 86.3(7) . .
C27 C28 N4 C29 -0.8(9) 2_666 .
C27 C28 N4 Pd01 175.3(4) 2_666 .
C23 C29 N4 C28 1.9(9) 2_666 .
C23 C29 N4 Pd01 -174.3(5) 2_666 .
C31 C30 N5 Pd01 43.3(10) . .
C30 C31 N6 Pd01 37.8(10) . .
C34 C35 O1 C41 -5.5(8) . .
C36 C35 O1 C41 176.0(5) . .
C42 C41 O1 C35 -177.3(6) . .
C44 C43 O2 C42 -176.2(8) . .
C41 C42 O2 C43 -160.6(7) . .
C43 C44 O3 C45 156.5(9) . .
C46 C45 O3 C44 88.0(10) . .
C48 C47 O4 C46 170.5(8) . .
C45 C46 O4 C47 165.5(8) . .
C50 C49 O5 C48 -26.2(12) . .
C59 C49 O5 C48 158.0(7) . .
C47 C48 O5 C49 -175.6(7) . .
C56 C55 O6 C60 -16.0(11) . .
C53 C55 O6 C60 165.7(7) . .
C61 C60 O6 C55 175.6(8) . .
C63 C62 O7 C61 177.1(7) . .
C60 C61 O7 C62 -179.6(8) . .
C65 C64 O8 C63 -104.0(9) . .
C62 C63 O8 C64 91.9(10) . .
C64 C65 O9 C66 -86.3(10) . .
C67 C66 O9 C65 -171.6(8) . .
C38 C39 O10 C67 8.5(9) . .
C40 C39 O10 C67 -169.3(6) . .
C66 C67 O10 C39 166.2(6) . .
F14 C72 F13 S3 97(4) . .
F15 C72 F13 S3 -155(7) . .
F8 C70 S1 O13 70(2) . .
F7 C70 S1 O13 -170.1(12) . .
F9 C70 S1 O13 -78.1(11) . .
F8 C70 S1 O11 -156(2) . .
F7 C70 S1 O11 -36.0(15) . .
F9 C70 S1 O11 56.0(11) . .
F8 C70 S1 O12 -41(2) . .
F7 C70 S1 O12 79.0(13) . .
F9 C70 S1 O12 171.0(8) . .
F12 C71 S2 O16 -70(3) . .
F10 C71 S2 O16 170.6(17) . .
F11 C71 S2 O16 57.5(12) . .
F12 C71 S2 O14 49(2) . .
F10 C71 S2 O14 -71(2) . .
F11 C71 S2 O14 176.1(11) . .
F12 C71 S2 O15 166(2) . .
F10 C71 S2 O15 46(2) . .
F11 C71 S2 O15 -66.8(11) . .
F13 C72 S3 O18 -77(4) . .
F14 C72 S3 O18 167.0(11) . .
F15 C72 S3 O18 82(2) . .
F13 C72 S3 O19 165(3) . .
F14 C72 S3 O19 49.7(19) . .
F15 C72 S3 O19 -35(3) . .
F13 C72 S3 O17 30(4) . .
F14 C72 S3 O17 -86.0(12) . .
F15 C72 S3 O17 -171(2) . .
F14 C72 S3 F13 -116(5) . .
F15 C72 S3 F13 159(6) . .
C72 F13 S3 O18 104(4) . .
C72 F13 S3 O19 -20(5) . .
C72 F13 S3 O17 -151(4) . .
C30 N5 Pd01 N6 -17.5(7) . .
C30 N5 Pd01 N1 160.7(7) . .
C30 N5 Pd01 N4 -25(5) . .
C31 N6 Pd01 N5 -11.5(7) . .
C31 N6 Pd01 N1 -77(7) . .
C31 N6 Pd01 N4 168.0(7) . .
C1 N1 Pd01 N5 95.6(5) . .
C5 N1 Pd01 N5 -88.8(5) . .
C1 N1 Pd01 N6 161(7) . .
C5 N1 Pd01 N6 -23(8) . .
C1 N1 Pd01 N4 -84.1(5) . .
C5 N1 Pd01 N4 91.5(5) . .
C28 N4 Pd01 N5 91(5) . .
C29 N4 Pd01 N5 -93(5) . .
C28 N4 Pd01 N6 84.0(5) . .
C29 N4 Pd01 N6 -99.7(5) . .
C28 N4 Pd01 N1 -94.2(5) . .
C29 N4 Pd01 N1 82.0(5) . .
